data_4061152
_journal_name_full Organometallics
_journal_paper_doi 10.1021/om049545i
_journal_year 2004
_chemical_formula_sum 'C22 H45 Cl2 N4 P Ti'
_chemical_formula_weight 515.39
_space_group_IT_number 14
_symmetry_cell_setting monoclinic
_symmetry_space_group_name_Hall '-P 2ybc'
_symmetry_space_group_name_H-M 'P 1 21/c 1'
_cell_angle_alpha 90.00
_cell_angle_beta 91.761(11)
_cell_angle_gamma 90.00
_cell_formula_units_Z 4
_cell_length_a 16.129(9)
_cell_length_b 8.836(5)
_cell_length_c 20.812(11)
_cell_measurement_temperature 293(2)
_cell_volume 2965(3)
_diffrn_ambient_temperature 293(2)
_exptl_crystal_density_diffrn 1.155
_cod_original_sg_symbol_H-M 'P 21/c'
_cod_database_code 4061152

loop_
_symmetry_equiv_pos_as_xyz
'x, y, z'
'-x, y+1/2, -z+1/2'
'-x, -y, -z'
'x, -y-1/2, z-1/2'

loop_
_atom_site_label
_atom_site_type_symbol
_atom_site_fract_x
_atom_site_fract_y
_atom_site_fract_z
_atom_site_U_iso_or_equiv
_atom_site_adp_type
_atom_site_occupancy
_atom_site_symmetry_multiplicity
_atom_site_calc_flag
_atom_site_refinement_flags
_atom_site_disorder_assembly
_atom_site_disorder_group
Ti1 Ti 0.74339(3) 0.06653(6) 0.04779(2) 0.04959(19) Uani 1 1 d . . .
Cl1 Cl 0.84664(6) -0.10228(11) 0.07961(5) 0.0846(3) Uani 1 1 d . . .
Cl2 Cl 0.62347(5) -0.04902(10) 0.08097(4) 0.0764(3) Uani 1 1 d . . .
P1 P 0.76334(5) 0.32365(9) 0.16601(4) 0.0536(2) Uani 1 1 d . . .
N1 N 0.75670(13) 0.2132(3) 0.10570(10) 0.0512(6) Uani 1 1 d . . .
N2 N 0.69273(18) 0.4573(3) 0.17024(13) 0.0714(8) Uani 1 1 d . . .
N3 N 0.75643(17) 0.2241(3) 0.23216(11) 0.0679(7) Uani 1 1 d . . .
N4 N 0.85075(18) 0.4204(3) 0.16467(14) 0.0787(8) Uani 1 1 d . . .
C1 C 0.7705(3) -0.0114(4) -0.06251(15) 0.0753(10) Uani 1 1 d . . .
C2 C 0.6861(2) 0.0217(5) -0.06034(15) 0.0790(11) Uani 1 1 d . . .
C3 C 0.6778(2) 0.1737(5) -0.04463(14) 0.0696(9) Uani 1 1 d . . .
C4 C 0.7578(2) 0.2381(4) -0.03756(13) 0.0646(9) Uani 1 1 d . . .
C5 C 0.8163(2) 0.1232(4) -0.04686(14) 0.0681(9) Uani 1 1 d . . .
C6 C 0.9091(2) 0.1401(6) -0.0466(2) 0.1117(16) Uani 1 1 d . . .
H6A H 0.9264 0.1622 -0.0894 0.168 Uiso 1 1 calc R . .
H6B H 0.9346 0.0476 -0.0320 0.168 Uiso 1 1 calc R . .
H6C H 0.9256 0.2213 -0.0183 0.168 Uiso 1 1 calc R . .
C7 C 0.7762(3) 0.4038(4) -0.02759(18) 0.1008(14) Uani 1 1 d . . .
H7A H 0.7799 0.4528 -0.0686 0.151 Uiso 1 1 calc R . .
H7B H 0.8280 0.4148 -0.0040 0.151 Uiso 1 1 calc R . .
H7C H 0.7326 0.4493 -0.0039 0.151 Uiso 1 1 calc R . .
C8 C 0.5955(3) 0.2574(6) -0.0411(2) 0.1244(19) Uani 1 1 d . . .
H8A H 0.5788 0.2925 -0.0832 0.187 Uiso 1 1 calc R . .
H8B H 0.6017 0.3424 -0.0126 0.187 Uiso 1 1 calc R . .
H8C H 0.5540 0.1902 -0.0253 0.187 Uiso 1 1 calc R . .
C9 C 0.6162(3) -0.0896(6) -0.0770(2) 0.141(2) Uani 1 1 d . . .
H9A H 0.6046 -0.0878 -0.1225 0.212 Uiso 1 1 calc R . .
H9B H 0.5674 -0.0612 -0.0547 0.212 Uiso 1 1 calc R . .
H9C H 0.6329 -0.1898 -0.0642 0.212 Uiso 1 1 calc R . .
C10 C 0.8096(4) -0.1632(6) -0.0798(2) 0.141(2) Uani 1 1 d . . .
H10A H 0.8152 -0.1693 -0.1255 0.211 Uiso 1 1 calc R . .
H10B H 0.7749 -0.2443 -0.0658 0.211 Uiso 1 1 calc R . .
H10C H 0.8633 -0.1715 -0.0589 0.211 Uiso 1 1 calc R . .
C11 C 0.5776(3) 0.5659(6) 0.2326(3) 0.152(2) Uani 1 1 d . . .
H11A H 0.6191 0.6003 0.2633 0.229 Uiso 1 1 calc R . .
H11B H 0.5281 0.5396 0.2545 0.229 Uiso 1 1 calc R . .
H11C H 0.5654 0.6449 0.2021 0.229 Uiso 1 1 calc R . .
C12 C 0.5462(3) 0.3684(7) 0.1490(3) 0.147(2) Uani 1 1 d . . .
H12A H 0.5672 0.2809 0.1276 0.221 Uiso 1 1 calc R . .
H12B H 0.5338 0.4462 0.1180 0.221 Uiso 1 1 calc R . .
H12C H 0.4967 0.3419 0.1709 0.221 Uiso 1 1 calc R . .
C13 C 0.6102(3) 0.4251(5) 0.1970(2) 0.0995(13) Uani 1 1 d . . .
H13A H 0.6184 0.3453 0.2292 0.119 Uiso 1 1 calc R . .
C14 C 0.6934(3) 0.5821(5) 0.1232(2) 0.1237(17) Uani 1 1 d . . .
H14A H 0.6489 0.6509 0.1315 0.186 Uiso 1 1 calc R . .
H14B H 0.6862 0.5418 0.0805 0.186 Uiso 1 1 calc R . .
H14C H 0.7453 0.6348 0.1269 0.186 Uiso 1 1 calc R . .
C15 C 0.6659(3) 0.0149(7) 0.2700(3) 0.153(2) Uani 1 1 d . . .
H15A H 0.6189 0.0659 0.2506 0.229 Uiso 1 1 calc R . .
H15B H 0.6714 0.0428 0.3145 0.229 Uiso 1 1 calc R . .
H15C H 0.6581 -0.0926 0.2666 0.229 Uiso 1 1 calc R . .
C16 C 0.8172(3) -0.0219(6) 0.2659(3) 0.1344(19) Uani 1 1 d . . .
H16A H 0.8667 0.0040 0.2439 0.202 Uiso 1 1 calc R . .
H16B H 0.8081 -0.1291 0.2630 0.202 Uiso 1 1 calc R . .
H16C H 0.8233 0.0070 0.3103 0.202 Uiso 1 1 calc R . .
C17 C 0.7445(2) 0.0602(4) 0.23541(16) 0.0748(10) Uani 1 1 d . . .
H17A H 0.7383 0.0235 0.1911 0.090 Uiso 1 1 calc R . .
C18 C 0.7715(4) 0.3004(6) 0.29494(17) 0.135(2) Uani 1 1 d . . .
H18A H 0.7656 0.2285 0.3291 0.202 Uiso 1 1 calc R . .
H18B H 0.7321 0.3807 0.2996 0.202 Uiso 1 1 calc R . .
H18C H 0.8267 0.3414 0.2968 0.202 Uiso 1 1 calc R . .
C19 C 0.9752(3) 0.4687(6) 0.0993(2) 0.136(2) Uani 1 1 d . . .
H19A H 0.9400 0.5185 0.0679 0.204 Uiso 1 1 calc R . .
H19B H 1.0195 0.4182 0.0783 0.204 Uiso 1 1 calc R . .
H19C H 0.9979 0.5422 0.1290 0.204 Uiso 1 1 calc R . .
C20 C 0.9788(3) 0.2707(7) 0.1855(3) 0.167(3) Uani 1 1 d . . .
H20A H 0.9460 0.1968 0.2070 0.251 Uiso 1 1 calc R . .
H20B H 1.0010 0.3419 0.2163 0.251 Uiso 1 1 calc R . .
H20C H 1.0236 0.2210 0.1646 0.251 Uiso 1 1 calc R . .
C21 C 0.9249(2) 0.3536(5) 0.1357(2) 0.0899(12) Uani 1 1 d . . .
H21A H 0.9051 0.2780 0.1043 0.108 Uiso 1 1 calc R . .
C22 C 0.8647(3) 0.5582(6) 0.2040(3) 0.141(2) Uani 1 1 d . . .
H22A H 0.9191 0.5976 0.1966 0.211 Uiso 1 1 calc R . .
H22B H 0.8603 0.5334 0.2487 0.211 Uiso 1 1 calc R . .
H22C H 0.8238 0.6330 0.1923 0.211 Uiso 1 1 calc R . .

loop_
_atom_site_aniso_label
_atom_site_aniso_U_11
_atom_site_aniso_U_22
_atom_site_aniso_U_33
_atom_site_aniso_U_23
_atom_site_aniso_U_13
_atom_site_aniso_U_12
Ti1 0.0506(3) 0.0487(3) 0.0495(3) 0.0046(2) 0.0010(2) -0.0027(2)
Cl1 0.0820(6) 0.0816(7) 0.0903(6) 0.0183(5) 0.0054(5) 0.0264(5)
Cl2 0.0644(5) 0.0821(7) 0.0826(6) 0.0136(5) 0.0011(4) -0.0213(4)
P1 0.0556(5) 0.0511(5) 0.0538(4) 0.0005(4) -0.0029(4) -0.0023(3)
N1 0.0528(14) 0.0548(16) 0.0459(13) 0.0062(11) -0.0013(11) -0.0043(11)
N2 0.077(2) 0.0608(18) 0.0762(18) 0.0033(15) 0.0050(15) 0.0092(14)
N3 0.095(2) 0.0659(19) 0.0424(13) -0.0007(13) 0.0003(13) -0.0029(14)
N4 0.0683(19) 0.077(2) 0.090(2) -0.0160(16) -0.0062(16) -0.0190(15)
C1 0.103(3) 0.070(2) 0.0536(19) -0.0027(17) 0.0159(19) 0.001(2)
C2 0.084(3) 0.100(3) 0.0521(19) -0.0040(19) -0.0015(18) -0.023(2)
C3 0.066(2) 0.094(3) 0.0484(18) 0.0114(18) -0.0032(15) 0.0042(19)
C4 0.087(3) 0.064(2) 0.0419(16) 0.0082(15) -0.0028(16) -0.0056(18)
C5 0.068(2) 0.082(3) 0.0544(18) 0.0115(17) 0.0084(16) -0.0012(19)
C6 0.067(3) 0.166(5) 0.103(3) 0.043(3) 0.019(2) -0.007(3)
C7 0.163(4) 0.070(3) 0.069(2) 0.019(2) 0.002(2) -0.017(3)
C8 0.089(3) 0.188(5) 0.096(3) 0.045(3) -0.001(2) 0.044(3)
C9 0.148(4) 0.186(6) 0.089(3) -0.027(3) -0.007(3) -0.095(4)
C10 0.226(6) 0.094(4) 0.105(3) -0.021(3) 0.049(4) 0.035(4)
C11 0.127(4) 0.154(5) 0.178(5) -0.065(4) 0.025(4) 0.039(4)
C12 0.089(3) 0.149(5) 0.202(6) -0.072(4) -0.007(4) 0.012(3)
C13 0.082(3) 0.102(3) 0.116(3) -0.017(3) 0.011(3) 0.021(2)
C14 0.160(5) 0.075(3) 0.137(4) 0.023(3) 0.019(3) 0.034(3)
C15 0.107(4) 0.177(5) 0.176(5) 0.068(5) 0.018(4) -0.040(4)
C16 0.149(5) 0.117(4) 0.139(4) 0.050(3) 0.019(4) 0.042(3)
C17 0.103(3) 0.070(3) 0.0521(18) 0.0096(17) 0.0059(18) -0.0058(19)
C18 0.244(6) 0.097(4) 0.063(2) -0.009(2) -0.004(3) -0.013(4)
C19 0.099(3) 0.171(5) 0.139(4) 0.048(4) 0.002(3) -0.052(3)
C20 0.071(3) 0.191(6) 0.239(7) 0.103(5) -0.007(4) 0.004(3)
C21 0.067(2) 0.095(3) 0.107(3) 0.008(2) 0.000(2) -0.021(2)
C22 0.144(4) 0.129(5) 0.148(4) -0.049(4) -0.013(4) -0.052(3)

loop_
_geom_bond_atom_site_label_1
_geom_bond_atom_site_label_2
_geom_bond_distance
_geom_bond_site_symmetry_2
_geom_bond_publ_flag
Ti1 N1 1.778(2) . ?
Ti1 Cl2 2.3114(13) . ?
Ti1 Cl1 2.3170(13) . ?
Ti1 C4 2.352(3) . ?
Ti1 C3 2.364(3) . ?
Ti1 C5 2.378(3) . ?
Ti1 C2 2.439(3) . ?
Ti1 C1 2.448(3) . ?
P1 N1 1.591(2) . ?
P1 N3 1.641(3) . ?
P1 N2 1.645(3) . ?
P1 N4 1.650(3) . ?
N2 C14 1.475(5) . ?
N2 C13 1.486(5) . ?
N3 C17 1.463(4) . ?
N3 C18 1.484(4) . ?
N4 C21 1.479(5) . ?
N4 C22 1.481(5) . ?
C1 C2 1.394(5) . ?
C1 C5 1.433(5) . ?
C1 C10 1.530(6) . ?
C2 C3 1.390(5) . ?
C2 C9 1.527(5) . ?
C3 C4 1.414(5) . ?
C3 C8 1.524(5) . ?
C4 C5 1.403(5) . ?
C4 C7 1.507(5) . ?
C5 C6 1.504(5) . ?
C11 C13 1.548(6) . ?
C12 C13 1.499(6) . ?
C15 C17 1.530(5) . ?
C16 C17 1.503(6) . ?
C19 C21 1.517(5) . ?
C20 C21 1.521(6) . ?
